data_4123576
loop_
_publ_author_name
'Wo\'zniak, \/Lukasz'
'Murphy, John J.'
'Melchiorre, Paolo'

_publ_section_title
;
 Photo-organocatalytic Enantioselective Perfluoroalkylation of
 \b-Ketoesters.
;
_journal_issue 17
_journal_name_full 'Journal of the American Chemical Society'
_journal_page_first 5678
_journal_page_last 5681
_journal_paper_doi 10.1021/jacs.5b03243
_journal_volume 137
_journal_year 2015
_chemical_absolute_configuration ad
_chemical_formula_sum 'C20 H14 Br F13 O3'
_chemical_formula_weight 629.22
_space_group_IT_number 1
_space_group_name_Hall 'P 1'
_symmetry_cell_setting triclinic
_symmetry_space_group_name_Hall 'P 1'
_symmetry_space_group_name_H-M 'P 1'
_atom_sites_solution_hydrogens geom
_audit_creation_method SHELXL-2014/6
_cell_angle_alpha 75.871(2)
_cell_angle_beta 85.192(4)
_cell_angle_gamma 89.437(3)
_cell_formula_units_Z 2
_cell_length_a 6.7268(7)
_cell_length_b 12.1525(10)
_cell_length_c 14.3989(15)
_cell_measurement_reflns_used 8561
_cell_measurement_temperature 100(2)
_cell_measurement_theta_max 31.58
_cell_measurement_theta_min 2.52
_cell_volume 1137.38(19)
_computing_cell_refinement 'Bruker APEX2 v2014.9-0'
_computing_data_collection 'Bruker APEX2 v2014.9-0'
_computing_data_reduction 'Bruker SAINT V7.60A'
_computing_molecular_graphics 'Bruker SHELXTL'
_computing_publication_material 'Bruker SHELXTL'
_computing_structure_refinement 'SHELXL-2014 (Sheldrick, 2014)'
_computing_structure_solution Sir2011
_diffrn_ambient_temperature 100(2)
_diffrn_detector_area_resol_mean 512
_diffrn_detector_type '4K CCD area detector APEX II'
_diffrn_measured_fraction_theta_full 0.984
_diffrn_measured_fraction_theta_max 0.911
_diffrn_measurement_device_type 'APEX DUO Kappa 4-axis goniometer'
_diffrn_measurement_method
;
 Fullsphere data collection, phi and omega scans
;
_diffrn_measurement_specimen_support 'magnetic support with MicroMount'
_diffrn_radiation_monochromator 'Quazar MX Multilayer Optics'
_diffrn_radiation_type MoK\a
_diffrn_radiation_wavelength 0.71073
_diffrn_reflns_av_R_equivalents 0.0208
_diffrn_reflns_av_unetI/netI 0.0291
_diffrn_reflns_Laue_measured_fraction_full 0.984
_diffrn_reflns_Laue_measured_fraction_max 0.911
_diffrn_reflns_limit_h_max 9
_diffrn_reflns_limit_h_min -9
_diffrn_reflns_limit_k_max 17
_diffrn_reflns_limit_k_min -17
_diffrn_reflns_limit_l_max 21
_diffrn_reflns_limit_l_min -12
_diffrn_reflns_number 14059
_diffrn_reflns_point_group_measured_fraction_full 0.675
_diffrn_reflns_point_group_measured_fraction_max 0.567
_diffrn_reflns_theta_full 25.242
_diffrn_reflns_theta_max 31.632
_diffrn_reflns_theta_min 1.463
_diffrn_source 'Microfocus source E025 IuS'
_diffrn_source_current 0.6
_diffrn_source_power 50
_diffrn_source_size '0.2 mm x 0.2 mm fine focus'
_diffrn_source_type 'Bruker APEX DUO'
_exptl_absorpt_coefficient_mu 1.935
_exptl_absorpt_correction_T_max 0.830
_exptl_absorpt_correction_T_min 0.625
_exptl_absorpt_correction_type empirical
_exptl_absorpt_process_details
; 
 SADABS Version 2008/1 Bruker-Nonius
 Blessing, Acta Cryst. (1995) A51 33-38
;
_exptl_crystal_colour yellow
_exptl_crystal_density_diffrn 1.837
_exptl_crystal_description block
_exptl_crystal_F_000 620
_exptl_crystal_size_max 0.40
_exptl_crystal_size_mid 0.10
_exptl_crystal_size_min 0.10
_refine_diff_density_max 0.915
_refine_diff_density_min -0.549
_refine_diff_density_rms 0.099
_refine_ls_abs_structure_details
;
 Classical Flack method preferred over Parsons because s.u. lower.
;
_refine_ls_abs_structure_Flack 0.000(4)
_refine_ls_extinction_method none
_refine_ls_goodness_of_fit_ref 1.087
_refine_ls_hydrogen_treatment constr
_refine_ls_matrix_type full
_refine_ls_number_parameters 673
_refine_ls_number_reflns 8670
_refine_ls_number_restraints 3
_refine_ls_restrained_S_all 1.087
_refine_ls_R_factor_all 0.0307
_refine_ls_R_factor_gt 0.0285
_refine_ls_shift/su_max 0.000
_refine_ls_shift/su_mean 0.000
_refine_ls_structure_factor_coef Fsqd
_refine_ls_weighting_details 'w=1/[\s^2^(Fo^2^)+(0.0642P)^2^] where P=(Fo^2^+2Fc^2^)/3'
_refine_ls_weighting_scheme calc
_refine_ls_wR_factor_gt 0.0778
_refine_ls_wR_factor_ref 0.0869
_reflns_Friedel_coverage 0.245
_reflns_Friedel_fraction_full 0.365
_reflns_Friedel_fraction_max 0.223
_reflns_number_gt 8312
_reflns_number_total 8670
_reflns_threshold_expression 'I > 2\s(I)'
_cod_data_source_file ja5b03243_si_002.cif
_cod_data_source_block mo_LW3021_0m
_cod_depositor_comments
;
The following automatic conversions were performed:

'_symmetry_cell_setting' value 'Triclinic' changed to 'triclinic'
according to
/usr/data/users/saulius/crontab/automatic-downloads/rss-feeds/ACS/lib/dictionaries/cif_core.dic
dictionary named 'cif_core.dic' version 2.4.2 from 2011-04-26.

Automatic conversion script
Id: cif_fix_values 3271 2015-04-21 07:52:19Z andrius 

 Adding full bibliography for 4123576.cif.
;
_cod_original_sg_symbol_H-M P1
_cod_original_formula_sum 'C20 H14 Br1 F13 O3'
_cod_database_code 4123576
_shelx_space_group_comment
;
The symmetry employed for this shelxl refinement is uniquely defined
by the following loop, which should always be used as a source of
symmetry information in preference to the above space-group names.
They are only intended as comments.
;
_shelx_estimated_absorpt_t_min 0.512
_shelx_estimated_absorpt_t_max 0.830
_shelxl_version_number 2014/6

loop_
_space_group_symop_operation_xyz
'x, y, z'

loop_
_atom_site_label
_atom_site_type_symbol
_atom_site_fract_x
_atom_site_fract_y
_atom_site_fract_z
_atom_site_U_iso_or_equiv
_atom_site_adp_type
_atom_site_occupancy
_atom_site_site_symmetry_order
_atom_site_calc_flag
_atom_site_refinement_flags_posn
_atom_site_refinement_flags_adp
Br1A Br 1.42356(3) 0.28313(2) 0.03582(2) 0.02220(7) Uani 1 1 d . .
C1A C 1.2250(4) 0.3685(3) 0.0880(2) 0.0173(5) Uani 1 1 d . .
C2A C 1.2829(4) 0.4384(3) 0.1442(2) 0.0169(5) Uani 1 1 d . .
H2A H 1.4170 0.4410 0.1598 0.020 Uiso 1 1 calc R U
C3A C 1.1351(4) 0.5050(2) 0.17680(19) 0.0148(5) Uani 1 1 d . .
C4A C 1.1620(4) 0.5898(2) 0.2359(2) 0.0151(5) Uani 1 1 d . .
H4A1 H 1.2632 0.6482 0.2034 0.018 Uiso 1 1 calc R U
H4A2 H 1.2033 0.5518 0.3002 0.018 Uiso 1 1 calc R U
C5A C 0.9500(4) 0.6440(2) 0.24402(19) 0.0139(5) Uani 1 1 d . .
C6A C 0.8118(4) 0.5770(2) 0.19474(18) 0.0150(5) Uani 1 1 d . .
C7A C 0.9396(4) 0.4979(2) 0.15435(19) 0.0152(5) Uani 1 1 d . .
C8A C 0.8833(4) 0.4265(3) 0.0980(2) 0.0194(5) Uani 1 1 d . .
H8A H 0.7489 0.4236 0.0829 0.023 Uiso 1 1 calc R U
C9A C 1.0281(5) 0.3599(3) 0.0648(2) 0.0185(5) Uani 1 1 d . .
H9A H 0.9947 0.3097 0.0271 0.022 Uiso 1 1 calc R U
C10A C 0.8807(4) 0.6301(2) 0.35075(19) 0.0138(5) Uani 1 1 d . .
C11A C 0.6761(4) 0.6842(3) 0.37525(19) 0.0149(5) Uani 1 1 d . .
C12A C 0.6647(4) 0.7186(2) 0.47308(19) 0.0152(5) Uani 1 1 d . .
C13A C 0.4489(4) 0.7457(3) 0.5093(2) 0.0171(5) Uani 1 1 d . .
C14A C 0.4376(5) 0.8031(3) 0.5944(2) 0.0224(6) Uani 1 1 d . .
C15A C 0.2216(6) 0.8315(3) 0.6295(3) 0.0309(8) Uani 1 1 d . .
C16A C 0.9648(4) 0.7662(3) 0.1823(2) 0.0161(5) Uani 1 1 d . .
C17A C 1.0823(6) 0.9570(3) 0.1806(2) 0.0231(6) Uani 1 1 d . .
C18A C 1.2405(6) 0.9639(3) 0.0960(3) 0.0348(8) Uani 1 1 d . .
H18A H 1.2675 1.0436 0.0632 0.052 Uiso 1 1 calc R U
H18B H 1.1912 0.9241 0.0508 0.052 Uiso 1 1 calc R U
H18C H 1.3636 0.9283 0.1200 0.052 Uiso 1 1 calc R U
C19A C 1.1655(7) 1.0020(3) 0.2587(3) 0.0329(8) Uani 1 1 d . .
H19A H 1.2926 0.9652 0.2747 0.049 Uiso 1 1 calc R U
H19B H 1.0708 0.9859 0.3160 0.049 Uiso 1 1 calc R U
H19C H 1.1869 1.0842 0.2360 0.049 Uiso 1 1 calc R U
C20A C 0.8908(6) 1.0144(3) 0.1503(3) 0.0313(8) Uani 1 1 d . .
H20A H 0.9132 1.0966 0.1296 0.047 Uiso 1 1 calc R U
H20B H 0.7887 0.9972 0.2047 0.047 Uiso 1 1 calc R U
H20C H 0.8457 0.9868 0.0970 0.047 Uiso 1 1 calc R U
F1A F 0.8624(3) 0.51723(15) 0.39305(12) 0.0183(3) Uani 1 1 d . .
F2A F 1.0230(3) 0.67149(16) 0.39523(12) 0.0177(3) Uani 1 1 d . .
F3A F 0.5275(3) 0.60997(16) 0.37915(13) 0.0214(4) Uani 1 1 d . .
F4A F 0.6452(3) 0.77757(16) 0.30591(12) 0.0220(4) Uani 1 1 d . .
F5A F 0.7320(3) 0.63283(18) 0.54021(13) 0.0252(4) Uani 1 1 d . .
F6A F 0.7815(3) 0.81032(17) 0.46349(15) 0.0252(4) Uani 1 1 d . .
F7A F 0.3436(3) 0.64823(18) 0.53765(15) 0.0291(4) Uani 1 1 d . .
F8A F 0.3625(3) 0.8143(2) 0.43631(14) 0.0285(5) Uani 1 1 d . .
F9A F 0.5170(4) 0.7345(2) 0.66907(14) 0.0368(5) Uani 1 1 d . .
F10A F 0.5380(4) 0.90145(19) 0.56964(17) 0.0356(5) Uani 1 1 d . .
F11A F 0.1053(4) 0.7413(3) 0.6534(2) 0.0505(7) Uani 1 1 d . .
F12A F 0.2324(4) 0.8731(3) 0.70618(19) 0.0476(7) Uani 1 1 d . .
F13A F 0.1412(4) 0.9084(3) 0.56233(19) 0.0481(7) Uani 1 1 d . .
O1A O 0.6348(3) 0.5902(2) 0.19205(16) 0.0205(4) Uani 1 1 d . .
O2A O 0.9189(4) 0.7898(2) 0.10046(16) 0.0230(5) Uani 1 1 d . .
O3A O 1.0424(3) 0.83547(18) 0.22840(15) 0.0187(4) Uani 1 1 d . .
Br1B Br 0.38680(4) 0.71180(3) 0.96282(2) 0.02684(8) Uani 1 1 d . .
C1B C 0.2140(5) 0.6319(3) 0.9040(2) 0.0196(5) Uani 1 1 d . .
C2B C 0.2928(4) 0.5450(3) 0.8646(2) 0.0176(5) Uani 1 1 d . .
H2B H 0.4303 0.5267 0.8657 0.021 Uiso 1 1 calc R U
C3B C 0.1615(4) 0.4861(3) 0.8234(2) 0.0171(5) Uani 1 1 d . .
C4B C 0.2082(4) 0.3865(3) 0.7807(2) 0.0193(5) Uani 1 1 d . .
H4B1 H 0.2624 0.3231 0.8286 0.023 Uiso 1 1 calc R U
H4B2 H 0.3067 0.4083 0.7241 0.023 Uiso 1 1 calc R U
C5B C 0.0054(4) 0.3522(2) 0.7508(2) 0.0161(5) Uani 1 1 d . .
C6B C -0.1478(5) 0.4427(3) 0.7757(2) 0.0199(5) Uani 1 1 d . .
C7B C -0.0383(4) 0.5168(3) 0.8205(2) 0.0191(5) Uani 1 1 d . .
C8B C -0.1154(5) 0.6039(3) 0.8605(2) 0.0219(6) Uani 1 1 d . .
H8B H -0.2525 0.6229 0.8584 0.026 Uiso 1 1 calc R U
C9B C 0.0115(5) 0.6617(3) 0.9033(2) 0.0218(6) Uani 1 1 d . .
H9B H -0.0373 0.7206 0.9316 0.026 Uiso 1 1 calc R U
C10B C 0.0141(4) 0.3595(2) 0.6419(2) 0.0167(5) Uani 1 1 d . .
C11B C 0.1489(4) 0.2679(2) 0.60633(19) 0.0162(5) Uani 1 1 d . .
C12B C 0.2923(4) 0.3165(3) 0.5151(2) 0.0175(5) Uani 1 1 d . .
C13B C 0.3935(5) 0.2224(3) 0.4706(2) 0.0182(5) Uani 1 1 d . .
C14B C 0.5839(5) 0.2648(3) 0.4028(2) 0.0198(5) Uani 1 1 d . .
C15B C 0.6589(6) 0.1858(3) 0.3384(2) 0.0273(7) Uani 1 1 d . .
C16B C -0.0711(5) 0.2388(3) 0.8164(2) 0.0198(6) Uani 1 1 d . .
C17B C -0.2389(5) 0.0600(3) 0.8199(2) 0.0200(6) Uani 1 1 d . .
C18B C -0.4154(6) 0.0759(4) 0.8883(3) 0.0354(9) Uani 1 1 d . .
H18D H -0.3681 0.1056 0.9401 0.053 Uiso 1 1 calc R U
H18E H -0.4832 0.0028 0.9158 0.053 Uiso 1 1 calc R U
H18F H -0.5088 0.1297 0.8532 0.053 Uiso 1 1 calc R U
C19B C -0.0779(8) -0.0137(4) 0.8698(3) 0.0377(10) Uani 1 1 d . .
H19D H 0.0351 -0.0171 0.8230 0.057 Uiso 1 1 calc R U
H19E H -0.1313 -0.0904 0.8980 0.057 Uiso 1 1 calc R U
H19F H -0.0331 0.0187 0.9206 0.057 Uiso 1 1 calc R U
C20B C -0.3079(7) 0.0153(3) 0.7383(3) 0.0329(8) Uani 1 1 d . .
H20D H -0.4085 0.0661 0.7060 0.049 Uiso 1 1 calc R U
H20E H -0.3659 -0.0608 0.7640 0.049 Uiso 1 1 calc R U
H20F H -0.1938 0.0117 0.6922 0.049 Uiso 1 1 calc R U
F1B F -0.1686(3) 0.35315(17) 0.61175(13) 0.0215(4) Uani 1 1 d . .
F2B F 0.0892(3) 0.46468(15) 0.59659(14) 0.0229(4) Uani 1 1 d . .
F3B F 0.2622(3) 0.21675(16) 0.67794(12) 0.0206(4) Uani 1 1 d . .
F4B F 0.0338(3) 0.18889(16) 0.58628(13) 0.0214(4) Uani 1 1 d . .
F5B F 0.4353(3) 0.37962(16) 0.53735(14) 0.0220(4) Uani 1 1 d . .
F6B F 0.1860(3) 0.38153(17) 0.44783(13) 0.0244(4) Uani 1 1 d . .
F7B F 0.4428(4) 0.13498(17) 0.54054(13) 0.0301(5) Uani 1 1 d . .
F8B F 0.2607(3) 0.1856(2) 0.41896(15) 0.0296(4) Uani 1 1 d . .
F9B F 0.7335(3) 0.2762(2) 0.45591(15) 0.0301(5) Uani 1 1 d . .
F10B F 0.5494(3) 0.36648(17) 0.34467(14) 0.0265(4) Uani 1 1 d . .
F11B F 0.6672(5) 0.07892(19) 0.38920(17) 0.0446(7) Uani 1 1 d . .
F12B F 0.8390(4) 0.2187(2) 0.29770(16) 0.0369(5) Uani 1 1 d . .
F13B F 0.5385(4) 0.1892(2) 0.26912(16) 0.0414(6) Uani 1 1 d . .
O1B O -0.3232(4) 0.4430(2) 0.7632(2) 0.0300(6) Uani 1 1 d . .
O2B O -0.0597(5) 0.2192(3) 0.90203(18) 0.0356(7) Uani 1 1 d . .
O3B O -0.1527(3) 0.17367(18) 0.76865(15) 0.0176(4) Uani 1 1 d . .

loop_
_atom_site_aniso_label
_atom_site_aniso_U_11
_atom_site_aniso_U_22
_atom_site_aniso_U_33
_atom_site_aniso_U_23
_atom_site_aniso_U_13
_atom_site_aniso_U_12
Br1A 0.02535(14) 0.02033(15) 0.02540(14) -0.01445(11) -0.00172(10) 0.00359(10)
C1A 0.0197(13) 0.0158(13) 0.0182(11) -0.0079(10) 0.0004(9) -0.0002(10)
C2A 0.0175(12) 0.0159(13) 0.0189(12) -0.0077(10) -0.0011(9) -0.0006(9)
C3A 0.0162(12) 0.0139(12) 0.0158(11) -0.0069(9) -0.0003(9) -0.0026(9)
C4A 0.0123(11) 0.0168(13) 0.0191(11) -0.0105(10) -0.0004(9) 0.0004(9)
C5A 0.0131(11) 0.0144(12) 0.0156(11) -0.0068(9) 0.0004(8) -0.0008(9)
C6A 0.0167(12) 0.0161(12) 0.0133(10) -0.0063(9) -0.0003(9) -0.0023(9)
C7A 0.0170(12) 0.0162(13) 0.0134(10) -0.0055(9) 0.0001(9) -0.0032(9)
C8A 0.0166(12) 0.0243(15) 0.0204(12) -0.0111(11) -0.0019(10) -0.0064(10)
C9A 0.0223(13) 0.0190(13) 0.0169(11) -0.0102(10) 0.0004(10) -0.0056(10)
C10A 0.0141(11) 0.0127(12) 0.0154(11) -0.0050(9) -0.0012(9) 0.0004(9)
C11A 0.0147(11) 0.0159(13) 0.0141(11) -0.0043(9) 0.0003(9) 0.0000(9)
C12A 0.0169(12) 0.0145(12) 0.0144(11) -0.0041(9) -0.0010(9) -0.0004(9)
C13A 0.0185(12) 0.0160(13) 0.0168(12) -0.0052(10) 0.0021(9) -0.0002(10)
C14A 0.0282(15) 0.0219(15) 0.0177(12) -0.0073(11) 0.0019(11) 0.0004(11)
C15A 0.0328(18) 0.0335(19) 0.0284(16) -0.0149(14) 0.0079(13) 0.0016(14)
C16A 0.0154(12) 0.0166(13) 0.0162(11) -0.0051(9) 0.0029(9) -0.0005(9)
C17A 0.0334(17) 0.0132(13) 0.0213(13) -0.0025(11) 0.0020(12) -0.0059(11)
C18A 0.040(2) 0.0281(19) 0.0336(18) -0.0072(15) 0.0121(15) -0.0113(15)
C19A 0.051(2) 0.0210(17) 0.0278(16) -0.0081(13) -0.0037(15) -0.0120(15)
C20A 0.046(2) 0.0189(17) 0.0298(17) -0.0068(13) -0.0033(15) 0.0037(14)
F1A 0.0232(9) 0.0123(8) 0.0181(7) -0.0015(6) -0.0013(6) 0.0002(6)
F2A 0.0154(8) 0.0227(9) 0.0178(7) -0.0098(6) -0.0034(6) -0.0006(6)
F3A 0.0149(8) 0.0279(10) 0.0254(8) -0.0150(7) 0.0018(6) -0.0054(7)
F4A 0.0245(9) 0.0232(9) 0.0152(7) 0.0005(7) 0.0008(6) 0.0084(7)
F5A 0.0321(10) 0.0274(10) 0.0147(7) -0.0021(7) -0.0034(7) 0.0099(8)
F6A 0.0223(9) 0.0258(10) 0.0326(10) -0.0183(8) 0.0027(7) -0.0072(7)
F7A 0.0278(10) 0.0266(10) 0.0342(10) -0.0143(8) 0.0128(8) -0.0112(8)
F8A 0.0261(10) 0.0389(12) 0.0198(8) -0.0059(8) -0.0022(7) 0.0113(9)
F9A 0.0504(14) 0.0442(13) 0.0169(9) -0.0097(8) -0.0048(8) 0.0128(11)
F10A 0.0411(13) 0.0269(11) 0.0435(12) -0.0230(9) 0.0131(10) -0.0096(9)
F11A 0.0416(14) 0.0518(16) 0.0584(16) -0.0243(13) 0.0281(13) -0.0127(12)
F12A 0.0508(16) 0.0613(18) 0.0387(13) -0.0337(12) 0.0139(11) 0.0054(13)
F13A 0.0463(15) 0.0563(17) 0.0401(13) -0.0127(12) 0.0055(11) 0.0269(13)
O1A 0.0150(9) 0.0263(12) 0.0228(10) -0.0104(8) -0.0038(8) 0.0008(8)
O2A 0.0332(12) 0.0196(11) 0.0155(9) -0.0033(8) 0.0000(8) -0.0012(9)
O3A 0.0247(11) 0.0127(9) 0.0186(9) -0.0043(7) -0.0005(8) -0.0038(8)
Br1B 0.02761(16) 0.02679(17) 0.03161(16) -0.01993(13) 0.00556(12) -0.00947(12)
C1B 0.0223(13) 0.0159(13) 0.0220(12) -0.0089(10) 0.0042(10) -0.0054(10)
C2B 0.0148(12) 0.0189(13) 0.0207(12) -0.0089(10) 0.0020(9) -0.0011(9)
C3B 0.0168(12) 0.0171(13) 0.0187(11) -0.0082(10) 0.0022(9) -0.0010(9)
C4B 0.0150(12) 0.0201(14) 0.0274(14) -0.0142(11) -0.0038(10) 0.0024(10)
C5B 0.0168(12) 0.0153(12) 0.0193(12) -0.0095(9) -0.0027(9) -0.0010(9)
C6B 0.0178(13) 0.0185(14) 0.0255(13) -0.0104(11) 0.0013(10) 0.0014(10)
C7B 0.0186(13) 0.0157(13) 0.0240(13) -0.0079(10) 0.0012(10) 0.0001(10)
C8B 0.0183(13) 0.0191(14) 0.0293(15) -0.0096(11) 0.0027(11) 0.0023(10)
C9B 0.0235(14) 0.0161(14) 0.0272(14) -0.0105(11) 0.0050(11) -0.0002(10)
C10B 0.0188(13) 0.0141(13) 0.0180(12) -0.0050(9) -0.0027(10) 0.0004(10)
C11B 0.0197(13) 0.0139(13) 0.0145(11) -0.0028(9) -0.0009(9) 0.0002(10)
C12B 0.0177(12) 0.0176(13) 0.0168(11) -0.0033(10) -0.0025(9) 0.0004(10)
C13B 0.0238(13) 0.0145(13) 0.0168(11) -0.0049(10) -0.0009(10) -0.0015(10)
C14B 0.0243(14) 0.0188(14) 0.0174(12) -0.0064(10) -0.0021(10) -0.0004(10)
C15B 0.0352(18) 0.0255(17) 0.0217(14) -0.0088(12) 0.0039(12) -0.0003(13)
C16B 0.0259(15) 0.0171(14) 0.0173(11) -0.0073(10) 0.0012(10) -0.0009(11)
C17B 0.0330(16) 0.0113(13) 0.0160(12) -0.0047(10) 0.0009(11) -0.0019(11)
C18B 0.0337(19) 0.032(2) 0.0383(19) -0.0106(16) 0.0154(15) -0.0060(15)
C19B 0.056(3) 0.0254(19) 0.0324(19) -0.0070(15) -0.0101(17) 0.0169(18)
C20B 0.051(2) 0.0233(17) 0.0249(15) -0.0052(13) -0.0040(14) -0.0143(15)
F1B 0.0202(9) 0.0233(10) 0.0216(8) -0.0051(7) -0.0062(7) 0.0019(7)
F2B 0.0275(9) 0.0128(8) 0.0268(9) -0.0033(7) 0.0023(7) 0.0003(7)
F3B 0.0280(9) 0.0200(9) 0.0142(7) -0.0045(6) -0.0044(6) 0.0093(7)
F4B 0.0275(9) 0.0167(9) 0.0212(8) -0.0085(7) 0.0028(7) -0.0055(7)
F5B 0.0217(9) 0.0187(9) 0.0283(9) -0.0115(7) -0.0002(7) -0.0028(7)
F6B 0.0265(9) 0.0255(10) 0.0173(8) 0.0025(7) -0.0038(7) 0.0070(7)
F7B 0.0491(13) 0.0195(10) 0.0174(8) 0.0002(7) 0.0065(8) 0.0120(9)
F8B 0.0302(11) 0.0358(12) 0.0274(9) -0.0174(8) 0.0014(8) -0.0109(8)
F9B 0.0230(10) 0.0454(13) 0.0278(9) -0.0186(9) -0.0068(7) 0.0029(9)
F10B 0.0323(10) 0.0184(9) 0.0244(9) 0.0016(7) 0.0033(8) -0.0005(7)
F11B 0.0744(18) 0.0214(11) 0.0326(11) -0.0048(9) 0.0205(12) 0.0094(11)
F12B 0.0368(12) 0.0409(13) 0.0325(11) -0.0136(9) 0.0134(9) 0.0009(10)
F13B 0.0484(15) 0.0557(17) 0.0275(11) -0.0244(11) -0.0019(10) -0.0048(12)
O1B 0.0160(11) 0.0370(15) 0.0443(14) -0.0237(12) -0.0037(10) 0.0013(10)
O2B 0.063(2) 0.0306(14) 0.0153(10) -0.0082(9) -0.0057(11) -0.0121(13)
O3B 0.0220(10) 0.0153(10) 0.0161(9) -0.0052(7) -0.0015(7) -0.0033(8)

loop_
_atom_type_symbol
_atom_type_description
_atom_type_scat_dispersion_real
_atom_type_scat_dispersion_imag
_atom_type_scat_source
C C 0.0033 0.0016 'International Tables Vol C Tables 4.2.6.8 and 6.1.1.4'
H H 0.0000 0.0000 'International Tables Vol C Tables 4.2.6.8 and 6.1.1.4'
O O 0.0106 0.0060 'International Tables Vol C Tables 4.2.6.8 and 6.1.1.4'
F F 0.0171 0.0103 'International Tables Vol C Tables 4.2.6.8 and 6.1.1.4'
Br Br -0.2901 2.4595 'International Tables Vol C Tables 4.2.6.8 and 6.1.1.4'

loop_
_geom_angle_atom_site_label_1
_geom_angle_atom_site_label_2
_geom_angle_atom_site_label_3
_geom_angle
C2A C1A C9A 123.6(3)
C2A C1A Br1A 118.5(2)
C9A C1A Br1A 117.8(2)
C1A C2A C3A 117.0(3)
C1A C2A H2A 121.5
C3A C2A H2A 121.5
C7A C3A C2A 120.2(3)
C7A C3A C4A 112.8(2)
C2A C3A C4A 126.9(3)
C3A C4A C5A 104.0(2)
C3A C4A H4A1 111.0
C5A C4A H4A1 111.0
C3A C4A H4A2 111.0
C5A C4A H4A2 111.0
H4A1 C4A H4A2 109.0
C16A C5A C10A 115.9(2)
C16A C5A C6A 107.1(2)
C10A C5A C6A 111.5(2)
C16A C5A C4A 107.4(2)
C10A C5A C4A 109.0(2)
C6A C5A C4A 105.4(2)
O1A C6A C7A 128.4(3)
O1A C6A C5A 124.6(3)
C7A C6A C5A 107.0(2)
C3A C7A C8A 122.1(3)
C3A C7A C6A 110.6(2)
C8A C7A C6A 127.3(3)
C9A C8A C7A 118.5(3)
C9A C8A H8A 120.8
C7A C8A H8A 120.8
C8A C9A C1A 118.5(3)
C8A C9A H9A 120.7
C1A C9A H9A 120.7
F2A C10A F1A 106.6(2)
F2A C10A C5A 109.8(2)
F1A C10A C5A 108.2(2)
F2A C10A C11A 108.0(2)
F1A C10A C11A 106.1(2)
C5A C10A C11A 117.4(2)
F3A C11A F4A 108.2(2)
F3A C11A C12A 108.0(2)
F4A C11A C12A 108.0(2)
F3A C11A C10A 109.5(2)
F4A C11A C10A 109.7(2)
C12A C11A C10A 113.3(2)
F5A C12A F6A 109.0(2)
F5A C12A C11A 109.0(2)
F6A C12A C11A 108.9(2)
F5A C12A C13A 107.6(2)
F6A C12A C13A 108.8(2)
C11A C12A C13A 113.4(2)
F7A C13A F8A 108.6(3)
F7A C13A C14A 107.9(2)
F8A C13A C14A 108.2(3)
F7A C13A C12A 108.6(2)
F8A C13A C12A 108.9(2)
C14A C13A C12A 114.6(3)
F10A C14A F9A 109.2(3)
F10A C14A C13A 110.4(2)
F9A C14A C13A 109.2(3)
F10A C14A C15A 106.0(3)
F9A C14A C15A 107.5(3)
C13A C14A C15A 114.4(3)
F11A C15A F13A 108.6(4)
F11A C15A F12A 108.7(3)
F13A C15A F12A 108.6(3)
F11A C15A C14A 111.9(3)
F13A C15A C14A 110.9(3)
F12A C15A C14A 108.1(3)
O2A C16A O3A 127.1(3)
O2A C16A C5A 121.3(3)
O3A C16A C5A 111.5(2)
O3A C17A C20A 109.8(3)
O3A C17A C19A 102.9(3)
C20A C17A C19A 111.7(3)
O3A C17A C18A 108.4(3)
C20A C17A C18A 112.9(3)
C19A C17A C18A 110.6(3)
C17A C18A H18A 109.5
C17A C18A H18B 109.5
H18A C18A H18B 109.5
C17A C18A H18C 109.5
H18A C18A H18C 109.5
H18B C18A H18C 109.5
C17A C19A H19A 109.5
C17A C19A H19B 109.5
H19A C19A H19B 109.5
C17A C19A H19C 109.5
H19A C19A H19C 109.5
H19B C19A H19C 109.5
C17A C20A H20A 109.5
C17A C20A H20B 109.5
H20A C20A H20B 109.5
C17A C20A H20C 109.5
H20A C20A H20C 109.5
H20B C20A H20C 109.5
C16A O3A C17A 121.1(2)
C2B C1B C9B 122.9(3)
C2B C1B Br1B 118.6(2)
C9B C1B Br1B 118.5(2)
C1B C2B C3B 117.4(3)
C1B C2B H2B 121.3
C3B C2B H2B 121.3
C7B C3B C2B 120.0(3)
C7B C3B C4B 112.7(3)
C2B C3B C4B 127.3(3)
C3B C4B C5B 105.0(2)
C3B C4B H4B1 110.8
C5B C4B H4B1 110.8
C3B C4B H4B2 110.8
C5B C4B H4B2 110.8
H4B1 C4B H4B2 108.8
C16B C5B C10B 115.4(2)
C16B C5B C4B 110.9(2)
C10B C5B C4B 111.6(2)
C16B C5B C6B 104.4(2)
C10B C5B C6B 109.1(2)
C4B C5B C6B 104.7(2)
O1B C6B C7B 128.7(3)
O1B C6B C5B 124.2(3)
C7B C6B C5B 107.1(2)
C3B C7B C8B 122.0(3)
C3B C7B C6B 110.5(3)
C8B C7B C6B 127.5(3)
C9B C8B C7B 118.8(3)
C9B C8B H8B 120.6
C7B C8B H8B 120.6
C8B C9B C1B 118.9(3)
C8B C9B H9B 120.6
C1B C9B H9B 120.6
F1B C10B F2B 106.7(2)
F1B C10B C5B 112.0(2)
F2B C10B C5B 106.3(2)
F1B C10B C11B 107.7(2)
F2B C10B C11B 108.3(2)
C5B C10B C11B 115.4(2)
F4B C11B F3B 108.5(2)
F4B C11B C12B 107.3(2)
F3B C11B C12B 107.6(2)
F4B C11B C10B 110.0(2)
F3B C11B C10B 108.6(2)
C12B C11B C10B 114.6(2)
F5B C12B F6B 109.7(2)
F5B C12B C11B 109.3(2)
F6B C12B C11B 108.4(2)
F5B C12B C13B 108.8(2)
F6B C12B C13B 107.4(2)
C11B C12B C13B 113.2(2)
F7B C13B F8B 108.6(3)
F7B C13B C14B 108.4(3)
F8B C13B C14B 108.0(2)
F7B C13B C12B 109.9(2)
F8B C13B C12B 108.4(3)
C14B C13B C12B 113.3(2)
F9B C14B F10B 108.5(3)
F9B C14B C15B 106.8(3)
F10B C14B C15B 107.4(2)
F9B C14B C13B 109.1(2)
F10B C14B C13B 109.6(2)
C15B C14B C13B 115.1(3)
F12B C15B F13B 108.1(3)
F12B C15B F11B 108.8(3)
F13B C15B F11B 108.1(3)
F12B C15B C14B 109.8(3)
F13B C15B C14B 110.8(3)
F11B C15B C14B 111.1(3)
O2B C16B O3B 127.1(3)
O2B C16B C5B 120.4(3)
O3B C16B C5B 112.4(2)
O3B C17B C19B 109.6(3)
O3B C17B C20B 102.4(2)
C19B C17B C20B 111.3(3)
O3B C17B C18B 109.1(3)
C19B C17B C18B 113.1(3)
C20B C17B C18B 110.7(3)
C17B C18B H18D 109.5
C17B C18B H18E 109.5
H18D C18B H18E 109.5
C17B C18B H18F 109.5
H18D C18B H18F 109.5
H18E C18B H18F 109.5
C17B C19B H19D 109.5
C17B C19B H19E 109.5
H19D C19B H19E 109.5
C17B C19B H19F 109.5
H19D C19B H19F 109.5
H19E C19B H19F 109.5
C17B C20B H20D 109.5
C17B C20B H20E 109.5
H20D C20B H20E 109.5
C17B C20B H20F 109.5
H20D C20B H20F 109.5
H20E C20B H20F 109.5
C16B O3B C17B 120.6(2)

loop_
_geom_bond_atom_site_label_1
_geom_bond_atom_site_label_2
_geom_bond_distance
Br1A C1A 1.900(3)
C1A C2A 1.386(4)
C1A C9A 1.404(4)
C2A C3A 1.398(4)
C2A H2A 0.9500
C3A C7A 1.389(4)
C3A C4A 1.509(4)
C4A C5A 1.572(4)
C4A H4A1 0.9900
C4A H4A2 0.9900
C5A C16A 1.533(4)
C5A C10A 1.537(4)
C5A C6A 1.562(4)
C6A O1A 1.203(4)
C6A C7A 1.474(4)
C7A C8A 1.399(4)
C8A C9A 1.389(4)
C8A H8A 0.9500
C9A H9A 0.9500
C10A F2A 1.360(3)
C10A F1A 1.360(3)
C10A C11A 1.571(4)
C11A F3A 1.341(3)
C11A F4A 1.343(3)
C11A C12A 1.560(4)
C12A F5A 1.341(3)
C12A F6A 1.343(3)
C12A C13A 1.561(4)
C13A F7A 1.342(4)
C13A F8A 1.343(3)
C13A C14A 1.548(4)
C14A F10A 1.334(4)
C14A F9A 1.337(4)
C14A C15A 1.561(5)
C15A F11A 1.312(5)
C15A F13A 1.318(5)
C15A F12A 1.330(5)
C16A O2A 1.208(4)
C16A O3A 1.327(4)
C17A O3A 1.486(4)
C17A C20A 1.505(6)
C17A C19A 1.513(5)
C17A C18A 1.536(5)
C18A H18A 0.9800
C18A H18B 0.9800
C18A H18C 0.9800
C19A H19A 0.9800
C19A H19B 0.9800
C19A H19C 0.9800
C20A H20A 0.9800
C20A H20B 0.9800
C20A H20C 0.9800
Br1B C1B 1.897(3)
C1B C2B 1.396(4)
C1B C9B 1.407(4)
C2B C3B 1.397(4)
C2B H2B 0.9500
C3B C7B 1.392(4)
C3B C4B 1.504(4)
C4B C5B 1.554(4)
C4B H4B1 0.9900
C4B H4B2 0.9900
C5B C16B 1.534(4)
C5B C10B 1.546(4)
C5B C6B 1.584(4)
C6B O1B 1.209(4)
C6B C7B 1.465(5)
C7B C8B 1.399(4)
C8B C9B 1.383(5)
C8B H8B 0.9500
C9B H9B 0.9500
C10B F1B 1.346(3)
C10B F2B 1.365(3)
C10B C11B 1.582(4)
C11B F4B 1.339(4)
C11B F3B 1.357(3)
C11B C12B 1.558(4)
C12B F5B 1.343(4)
C12B F6B 1.343(3)
C12B C13B 1.566(4)
C13B F7B 1.334(3)
C13B F8B 1.354(4)
C13B C14B 1.555(4)
C14B F9B 1.342(4)
C14B F10B 1.343(3)
C14B C15B 1.543(5)
C15B F12B 1.322(4)
C15B F13B 1.329(4)
C15B F11B 1.329(4)
C16B O2B 1.206(4)
C16B O3B 1.319(4)
C17B O3B 1.495(4)
C17B C19B 1.513(5)
C17B C20B 1.516(5)
C17B C18B 1.520(5)
C18B H18D 0.9800
C18B H18E 0.9800
C18B H18F 0.9800
C19B H19D 0.9800
C19B H19E 0.9800
C19B H19F 0.9800
C20B H20D 0.9800
C20B H20E 0.9800
C20B H20F 0.9800

loop_
_geom_torsion_atom_site_label_1
_geom_torsion_atom_site_label_2
_geom_torsion_atom_site_label_3
_geom_torsion_atom_site_label_4
_geom_torsion
C9A C1A C2A C3A -1.4(4)
Br1A C1A C2A C3A 176.4(2)
C1A C2A C3A C7A 1.2(4)
C1A C2A C3A C4A -178.0(3)
C7A C3A C4A C5A -3.2(3)
C2A C3A C4A C5A 176.0(3)
C3A C4A C5A C16A -109.3(2)
C3A C4A C5A C10A 124.4(2)
C3A C4A C5A C6A 4.6(3)
C16A C5A C6A O1A -70.5(3)
C10A C5A C6A O1A 57.3(4)
C4A C5A C6A O1A 175.4(3)
C16A C5A C6A C7A 109.5(2)
C10A C5A C6A C7A -122.7(2)
C4A C5A C6A C7A -4.6(3)
C2A C3A C7A C8A -0.9(4)
C4A C3A C7A C8A 178.4(3)
C2A C3A C7A C6A -178.9(2)
C4A C3A C7A C6A 0.3(3)
O1A C6A C7A C3A -177.2(3)
C5A C6A C7A C3A 2.8(3)
O1A C6A C7A C8A 4.9(5)
C5A C6A C7A C8A -175.1(3)
C3A C7A C8A C9A 0.7(4)
C6A C7A C8A C9A 178.4(3)
C7A C8A C9A C1A -0.9(4)
C2A C1A C9A C8A 1.3(4)
Br1A C1A C9A C8A -176.5(2)
C16A C5A C10A F2A -68.2(3)
C6A C5A C10A F2A 168.9(2)
C4A C5A C10A F2A 53.0(3)
C16A C5A C10A F1A 175.7(2)
C6A C5A C10A F1A 52.8(3)
C4A C5A C10A F1A -63.1(3)
C16A C5A C10A C11A 55.7(3)
C6A C5A C10A C11A -67.2(3)
C4A C5A C10A C11A 176.9(2)
F2A C10A C11A F3A -147.8(2)
F1A C10A C11A F3A -33.7(3)
C5A C10A C11A F3A 87.4(3)
F2A C10A C11A F4A 93.6(3)
F1A C10A C11A F4A -152.3(2)
C5A C10A C11A F4A -31.2(4)
F2A C10A C11A C12A -27.1(3)
F1A C10A C11A C12A 86.9(3)
C5A C10A C11A C12A -151.9(2)
F3A C11A C12A F5A 74.8(3)
F4A C11A C12A F5A -168.4(2)
C10A C11A C12A F5A -46.7(3)
F3A C11A C12A F6A -166.4(2)
F4A C11A C12A F6A -49.6(3)
C10A C11A C12A F6A 72.1(3)
F3A C11A C12A C13A -45.0(3)
F4A C11A C12A C13A 71.8(3)
C10A C11A C12A C13A -166.5(2)
F5A C12A C13A F7A -49.4(3)
F6A C12A C13A F7A -167.4(2)
C11A C12A C13A F7A 71.2(3)
F5A C12A C13A F8A -167.5(3)
F6A C12A C13A F8A 74.5(3)
C11A C12A C13A F8A -46.9(3)
F5A C12A C13A C14A 71.2(3)
F6A C12A C13A C14A -46.8(3)
C11A C12A C13A C14A -168.1(2)
F7A C13A C14A F10A -179.2(3)
F8A C13A C14A F10A -61.9(3)
C12A C13A C14A F10A 59.8(4)
F7A C13A C14A F9A 60.7(3)
F8A C13A C14A F9A 178.0(3)
C12A C13A C14A F9A -60.3(3)
F7A C13A C14A C15A -59.8(4)
F8A C13A C14A C15A 57.5(3)
C12A C13A C14A C15A 179.2(3)
F10A C14A C15A F11A 178.1(3)
F9A C14A C15A F11A -65.2(4)
C13A C14A C15A F11A 56.2(4)
F10A C14A C15A F13A 56.7(4)
F9A C14A C15A F13A 173.4(3)
C13A C14A C15A F13A -65.2(4)
F10A C14A C15A F12A -62.2(4)
F9A C14A C15A F12A 54.5(4)
C13A C14A C15A F12A 175.9(3)
C10A C5A C16A O2A -142.5(3)
C6A C5A C16A O2A -17.3(3)
C4A C5A C16A O2A 95.5(3)
C10A C5A C16A O3A 41.1(3)
C6A C5A C16A O3A 166.4(2)
C4A C5A C16A O3A -80.9(3)
O2A C16A O3A C17A 0.3(5)
C5A C16A O3A C17A 176.4(2)
C20A C17A O3A C16A 60.2(4)
C19A C17A O3A C16A 179.2(3)
C18A C17A O3A C16A -63.6(4)
C9B C1B C2B C3B -0.3(4)
Br1B C1B C2B C3B 178.8(2)
C1B C2B C3B C7B 1.7(4)
C1B C2B C3B C4B -177.0(3)
C7B C3B C4B C5B -1.6(3)
C2B C3B C4B C5B 177.2(3)
C3B C4B C5B C16B -109.4(3)
C3B C4B C5B C10B 120.5(3)
C3B C4B C5B C6B 2.6(3)
C16B C5B C6B O1B -62.8(4)
C10B C5B C6B O1B 61.1(4)
C4B C5B C6B O1B -179.4(3)
C16B C5B C6B C7B 113.9(3)
C10B C5B C6B C7B -122.3(3)
C4B C5B C6B C7B -2.8(3)
C2B C3B C7B C8B -1.9(4)
C4B C3B C7B C8B 176.9(3)
C2B C3B C7B C6B -179.1(3)
C4B C3B C7B C6B -0.2(4)
O1B C6B C7B C3B 178.3(3)
C5B C6B C7B C3B 1.9(3)
O1B C6B C7B C8B 1.4(6)
C5B C6B C7B C8B -175.1(3)
C3B C7B C8B C9B 0.7(5)
C6B C7B C8B C9B 177.3(3)
C7B C8B C9B C1B 0.7(5)
C2B C1B C9B C8B -0.9(5)
Br1B C1B C9B C8B 180.0(2)
C16B C5B C10B F1B 65.1(3)
C4B C5B C10B F1B -167.1(2)
C6B C5B C10B F1B -51.9(3)
C16B C5B C10B F2B -178.7(2)
C4B C5B C10B F2B -51.0(3)
C6B C5B C10B F2B 64.3(3)
C16B C5B C10B C11B -58.5(3)
C4B C5B C10B C11B 69.2(3)
C6B C5B C10B C11B -175.6(2)
F1B C10B C11B F4B -20.1(3)
F2B C10B C11B F4B -135.1(2)
C5B C10B C11B F4B 105.8(3)
F1B C10B C11B F3B -138.7(2)
F2B C10B C11B F3B 106.2(3)
C5B C10B C11B F3B -12.8(3)
F1B C10B C11B C12B 100.9(3)
F2B C10B C11B C12B -14.1(3)
C5B C10B C11B C12B -133.2(3)
F4B C11B C12B F5B -168.2(2)
F3B C11B C12B F5B -51.5(3)
C10B C11B C12B F5B 69.4(3)
F4B C11B C12B F6B 72.3(3)
F3B C11B C12B F6B -171.1(2)
C10B C11B C12B F6B -50.2(3)
F4B C11B C12B C13B -46.7(3)
F3B C11B C12B C13B 69.9(3)
C10B C11B C12B C13B -169.2(2)
F5B C12B C13B F7B 82.4(3)
F6B C12B C13B F7B -159.0(3)
C11B C12B C13B F7B -39.4(4)
F5B C12B C13B F8B -159.0(2)
F6B C12B C13B F8B -40.4(3)
C11B C12B C13B F8B 79.2(3)
F5B C12B C13B C14B -39.2(3)
F6B C12B C13B C14B 79.5(3)
C11B C12B C13B C14B -160.9(2)
F7B C13B C14B F9B -48.0(3)
F8B C13B C14B F9B -165.5(3)
C12B C13B C14B F9B 74.4(3)
F7B C13B C14B F10B -166.7(3)
F8B C13B C14B F10B 75.7(3)
C12B C13B C14B F10B -44.4(3)
F7B C13B C14B C15B 72.1(3)
F8B C13B C14B C15B -45.4(4)
C12B C13B C14B C15B -165.5(3)
F9B C14B C15B F12B -47.0(3)
F10B C14B C15B F12B 69.3(4)
C13B C14B C15B F12B -168.4(3)
F9B C14B C15B F13B -166.4(3)
F10B C14B C15B F13B -50.1(4)
C13B C14B C15B F13B 72.2(4)
F9B C14B C15B F11B 73.4(4)
F10B C14B C15B F11B -170.3(3)
C13B C14B C15B F11B -48.0(4)
C10B C5B C16B O2B 170.5(3)
C4B C5B C16B O2B 42.4(4)
C6B C5B C16B O2B -69.8(4)
C10B C5B C16B O3B -12.2(4)
C4B C5B C16B O3B -140.2(3)
C6B C5B C16B O3B 107.5(3)
O2B C16B O3B C17B -2.0(5)
C5B C16B O3B C17B -179.2(2)
C19B C17B O3B C16B -60.0(4)
C20B C17B O3B C16B -178.3(3)
C18B C17B O3B C16B 64.4(4)
